data_2207075
loop_
_publ_author_name
'Din\,cer, Muharrem'
'\"Ozdemir, Nam\?ik'
'\,Cetin, Ahmet'
'Cans\?iz, Ahmet'
'\,Sekerci, Memet'

_publ_section_title
;
 4-Amino-5-(2-hydroxyphenyl)-2<i>H</i>-1,2,4-triazole-3(4<i>H</i>)-thione
;
_journal_coeditor_code TK6257
_journal_issue 10
_journal_name_full 'Acta Crystallographica Section E'
_journal_page_first o3214
_journal_page_last o3216
_journal_paper_doi 10.1107/S1600536805027972
_journal_volume 61
_journal_year 2005
_chemical_formula_iupac 'C8 H8 N4 O S'
_chemical_formula_moiety 'C8 H8 N4 O S'
_chemical_formula_sum 'C8 H8 N4 O S'
_chemical_formula_weight 208.24
_chemical_name_systematic
;
4-Amino-5-(2-hydroxyphenyl)-2H-1,2,4-triazole-3(4H)-thione
;
_space_group_IT_number 14
_symmetry_cell_setting monoclinic
_symmetry_space_group_name_Hall '-P 2yab'
_symmetry_space_group_name_H-M 'P 1 21/a 1'
_atom_sites_solution_hydrogens geom
_atom_sites_solution_primary direct
_atom_sites_solution_secondary difmap
_audit_creation_method SHELXL-97
_cell_angle_alpha 90
_cell_angle_beta 114.393(11)
_cell_angle_gamma 90
_cell_formula_units_Z 4
_cell_length_a 12.0231(19)
_cell_length_b 5.7685(8)
_cell_length_c 14.434(2)
_cell_measurement_reflns_used 5921
_cell_measurement_temperature 296
_cell_measurement_theta_max 27.2
_cell_measurement_theta_min 1.6
_cell_volume 911.7(2)
_computing_cell_refinement X-AREA
_computing_data_collection 'X-AREA (Stoe & Cie, 2002)'
_computing_data_reduction 'X-RED32 (Stoe & Cie, 2002)'
_computing_molecular_graphics 'ORTEP-3 for Windows (Farrugia, 1997)'
_computing_publication_material 'WinGX (Farrugia, 1999) and PLATON (Spek, 2003)'
_computing_structure_refinement 'SHELXL97 (Sheldrick, 1997)'
_computing_structure_solution 'SHELXS97 (Sheldrick, 1997)'
_diffrn_ambient_temperature 296
_diffrn_detector_area_resol_mean 6.67
_diffrn_measured_fraction_theta_full 0.987
_diffrn_measured_fraction_theta_max 0.987
_diffrn_measurement_device_type 'Stoe IPDS-II'
_diffrn_measurement_method \w
_diffrn_radiation_monochromator 'plane graphite'
_diffrn_radiation_source 'sealed X-ray tube'
_diffrn_radiation_type MoK\a
_diffrn_radiation_wavelength 0.71073
_diffrn_reflns_av_R_equivalents 0.053
_diffrn_reflns_av_sigmaI/netI 0.038
_diffrn_reflns_limit_h_max 15
_diffrn_reflns_limit_h_min -15
_diffrn_reflns_limit_k_max 7
_diffrn_reflns_limit_k_min -6
_diffrn_reflns_limit_l_max 18
_diffrn_reflns_limit_l_min -18
_diffrn_reflns_number 5061
_diffrn_reflns_theta_full 27.1
_diffrn_reflns_theta_max 27.1
_diffrn_reflns_theta_min 1.6
_diffrn_standards_decay_% 0
_diffrn_standards_interval_count 0
_diffrn_standards_number 0
_exptl_absorpt_coefficient_mu 0.325
_exptl_absorpt_correction_type none
_exptl_crystal_colour 'pale yellow'
_exptl_crystal_density_diffrn 1.517
_exptl_crystal_density_method 'not measured'
_exptl_crystal_description prism
_exptl_crystal_F_000 432
_exptl_crystal_size_max 0.68
_exptl_crystal_size_mid 0.48
_exptl_crystal_size_min 0.37
_refine_diff_density_max 0.21
_refine_diff_density_min -0.19
_refine_ls_extinction_method none
_refine_ls_goodness_of_fit_ref 1.02
_refine_ls_hydrogen_treatment refall
_refine_ls_matrix_type full
_refine_ls_number_parameters 159
_refine_ls_number_reflns 1979
_refine_ls_number_restraints 0
_refine_ls_restrained_S_all 1.02
_refine_ls_R_factor_all 0.046
_refine_ls_R_factor_gt 0.038
_refine_ls_shift/su_max 0.001
_refine_ls_shift/su_mean 0.000
_refine_ls_structure_factor_coef Fsqd
_refine_ls_weighting_details 'calc w = 1/[\s^2^(Fo^2^)+(0.0684P)^2^+0.0697P] where P = (Fo^2^+2Fc^2^)/3'
_refine_ls_weighting_scheme calc
_refine_ls_wR_factor_gt 0.106
_refine_ls_wR_factor_ref 0.110
_reflns_number_gt 1620
_reflns_number_total 1979
_reflns_threshold_expression I>2\s(I)
_cod_data_source_file tk6257.cif
_cod_data_source_block I
_cod_original_sg_symbol_H-M 'P 21/a'
_cod_database_code 2207075
_cod_database_fobs_code 2207075

loop_
_symmetry_equiv_pos_as_xyz
'x, y, z'
'-x+1/2, y+1/2, -z'
'-x, -y, -z'
'x-1/2, -y-1/2, z'

loop_
_atom_site_label
_atom_site_fract_x
_atom_site_fract_y
_atom_site_fract_z
_atom_site_U_iso_or_equiv
_atom_site_adp_type
_atom_site_calc_flag
_atom_site_occupancy
_atom_site_type_symbol
S1 0.79119(4) 0.43992(8) 0.44540(4) 0.05258(18) Uani d 1 S
O1 0.97514(12) 1.3337(3) 0.28049(12) 0.0646(4) Uani d 1 O
H1 0.996(2) 1.225(5) 0.325(2) 0.077(8) Uiso d 1 H
N1 0.93585(13) 0.9429(3) 0.35329(12) 0.0508(4) Uani d 1 N
N2 0.93974(13) 0.7646(3) 0.41683(12) 0.0510(4) Uani d 1 N
H2 1.014(2) 0.713(4) 0.4591(18) 0.070(7) Uiso d 1 H
N3 0.62881(14) 0.7548(4) 0.26278(15) 0.0607(4) Uani d 1 N
H3A 0.613(3) 0.602(6) 0.269(3) 0.118(12) Uiso d 1 H
H3B 0.595(3) 0.830(7) 0.298(3) 0.142(15) Uiso d 1 H
N4 0.75416(11) 0.7978(2) 0.31375(10) 0.0424(3) Uani d 1 N
C1 0.83099(15) 0.6692(3) 0.39431(13) 0.0445(4) Uani d 1 C
C2 0.82097(14) 0.9617(3) 0.28973(12) 0.0423(3) Uani d 1 C
C3 0.77851(15) 1.1365(3) 0.20970(13) 0.0432(4) Uani d 1 C
C4 0.66078(16) 1.1332(3) 0.13197(15) 0.0515(4) Uani d 1 C
H4 0.606(2) 1.006(4) 0.1276(18) 0.064(6) Uiso d 1 H
C5 0.62337(19) 1.3002(4) 0.05669(17) 0.0586(5) Uani d 1 C
H5 0.546(2) 1.296(4) 0.0077(19) 0.070(7) Uiso d 1 H
C6 0.7027(2) 1.4748(4) 0.05846(16) 0.0588(5) Uani d 1 C
H6 0.676(2) 1.586(4) 0.009(2) 0.073(7) Uiso d 1 H
C7 0.81927(19) 1.4813(4) 0.13422(16) 0.0561(5) Uani d 1 C
H7 0.873(2) 1.598(4) 0.1347(19) 0.072(7) Uiso d 1 H
C8 0.85850(15) 1.3138(3) 0.20962(13) 0.0469(4) Uani d 1 C

loop_
_atom_site_aniso_label
_atom_site_aniso_U_11
_atom_site_aniso_U_22
_atom_site_aniso_U_33
_atom_site_aniso_U_12
_atom_site_aniso_U_13
_atom_site_aniso_U_23
S1 0.0469(3) 0.0540(3) 0.0592(3) 0.00644(18) 0.0244(2) 0.0125(2)
O1 0.0504(8) 0.0706(9) 0.0624(9) -0.0153(7) 0.0130(7) 0.0082(7)
N1 0.0387(7) 0.0500(8) 0.0575(9) 0.0017(6) 0.0135(6) 0.0081(7)
N2 0.0392(7) 0.0515(8) 0.0548(9) 0.0037(6) 0.0118(7) 0.0101(7)
N3 0.0344(7) 0.0698(11) 0.0728(11) 0.0008(7) 0.0172(7) 0.0174(9)
N4 0.0347(6) 0.0455(7) 0.0472(7) 0.0046(5) 0.0170(6) 0.0030(6)
C1 0.0418(8) 0.0457(8) 0.0473(8) 0.0084(7) 0.0196(7) 0.0023(7)
C2 0.0391(7) 0.0413(8) 0.0472(8) 0.0022(6) 0.0186(7) -0.0010(7)
C3 0.0416(8) 0.0418(8) 0.0482(8) 0.0039(6) 0.0206(7) 0.0006(7)
C4 0.0429(9) 0.0486(9) 0.0582(10) 0.0023(7) 0.0161(8) 0.0063(8)
C5 0.0484(10) 0.0602(11) 0.0597(11) 0.0080(8) 0.0149(9) 0.0088(9)
C6 0.0659(12) 0.0525(10) 0.0596(11) 0.0103(9) 0.0275(10) 0.0131(9)
C7 0.0603(11) 0.0502(10) 0.0604(11) -0.0031(8) 0.0274(9) 0.0046(8)
C8 0.0456(8) 0.0473(9) 0.0488(9) -0.0021(7) 0.0205(7) -0.0026(7)

loop_
_atom_type_symbol
_atom_type_description
_atom_type_scat_dispersion_real
_atom_type_scat_dispersion_imag
_atom_type_scat_source
C C 0.0033 0.0016 'International Tables Vol C Tables 4.2.6.8 and 6.1.1.4'
H H 0.0000 0.0000 'International Tables Vol C Tables 4.2.6.8 and 6.1.1.4'
N N 0.0061 0.0033 'International Tables Vol C Tables 4.2.6.8 and 6.1.1.4'
O O 0.0106 0.0060 'International Tables Vol C Tables 4.2.6.8 and 6.1.1.4'
S S 0.1246 0.1234 'International Tables Vol C Tables 4.2.6.8 and 6.1.1.4'

loop_
_geom_angle_atom_site_label_1
_geom_angle_atom_site_label_2
_geom_angle_atom_site_label_3
_geom_angle
_geom_angle_publ_flag
C8 O1 H1 113.2(18) ?
N2 N1 C2 105.47(14) yes
N1 N2 C1 112.96(14) yes
C1 N2 H2 129.1(15) ?
N1 N2 H2 117.0(15) ?
N4 N3 H3A 110(2) ?
N4 N3 H3B 105(3) ?
H3A N3 H3B 105(3) ?
N3 N4 C1 123.64(14) yes
N3 N4 C2 127.14(14) yes
C1 N4 C2 109.14(13) yes
S1 C1 N2 130.49(13) yes
S1 C1 N4 125.91(13) yes
N2 C1 N4 103.55(14) yes
N1 C2 N4 108.86(14) yes
N1 C2 C3 122.39(15) yes
N4 C2 C3 128.74(15) yes
C4 C3 C8 118.44(16) ?
C4 C3 C2 122.30(15) ?
C8 C3 C2 119.25(15) ?
C5 C4 C3 121.01(18) ?
C5 C4 H4 118.8(14) ?
C3 C4 H4 120.0(14) ?
C6 C5 C4 119.8(2) ?
C6 C5 H5 120.9(15) ?
C4 C5 H5 119.3(16) ?
C7 C6 C5 120.23(19) ?
C7 C6 H6 120.8(15) ?
C5 C6 H6 118.9(16) ?
C6 C7 C8 120.67(18) ?
C6 C7 H7 120.3(16) ?
C8 C7 H7 119.1(16) ?
O1 C8 C3 123.75(16) yes
O1 C8 C7 116.39(16) yes
C7 C8 C3 119.86(17) ?

loop_
_geom_bond_atom_site_label_1
_geom_bond_atom_site_label_2
_geom_bond_distance
_geom_bond_publ_flag
S1 C1 1.6773(18) yes
O1 C8 1.357(2) yes
O1 H1 0.86(3) ?
N1 N2 1.366(2) yes
N1 C2 1.309(2) yes
N2 C1 1.329(2) yes
N2 H2 0.90(2) ?
N3 N4 1.399(2) yes
N3 H3A 0.91(3) ?
N3 H3B 0.88(4) ?
N4 C1 1.367(2) yes
N4 C2 1.375(2) yes
C2 C3 1.457(2) yes
C3 C4 1.397(3) ?
C3 C8 1.405(2) ?
C4 C5 1.381(3) ?
C4 H4 0.97(2) ?
C5 C6 1.380(3) ?
C5 H5 0.91(2) ?
C6 C7 1.377(3) ?
C6 H6 0.92(3) ?
C7 C8 1.384(3) ?
C7 H7 0.93(3) ?

loop_
_geom_hbond_atom_site_label_D
_geom_hbond_atom_site_label_H
_geom_hbond_atom_site_label_A
_geom_hbond_site_symmetry_A
_geom_hbond_distance_DH
_geom_hbond_distance_HA
_geom_hbond_distance_DA
_geom_hbond_angle_DHA
O1 H1 N1 . 0.86(3) 1.89(3) 2.611(2) 140(2)
C4 H4 N3 . 0.97(2) 2.35(2) 3.013(3) 124.5(18)
N3 H3A S1 . 0.91(3) 2.73(4) 3.1319(18) 108(3)
N2 H2 S1 3_766 0.90(2) 2.34(2) 3.2400(16) 174(2)
N3 H3B O1 4_585 0.88(4) 2.37(4) 3.083(2) 138(3)

loop_
_geom_torsion_atom_site_label_1
_geom_torsion_atom_site_label_2
_geom_torsion_atom_site_label_3
_geom_torsion_atom_site_label_4
_geom_torsion
_geom_torsion_publ_flag
C2 N1 N2 C1 0.7(2) ?
N1 N2 C1 N4 -1.40(19) ?
N1 N2 C1 S1 176.24(13) ?
C2 N4 C1 N2 1.51(17) ?
N3 N4 C1 N2 178.42(17) ?
C2 N4 C1 S1 -176.28(12) ?
N3 N4 C1 S1 0.6(2) ?
N2 N1 C2 N4 0.26(18) ?
N2 N1 C2 C3 179.28(15) ?
C1 N4 C2 N1 -1.14(18) ?
N3 N4 C2 N1 -177.92(17) ?
C1 N4 C2 C3 179.92(15) ?
N3 N4 C2 C3 3.1(3) ?
N1 C2 C3 C4 169.24(16) yes
N4 C2 C3 C4 -11.9(3) ?
N1 C2 C3 C8 -10.2(2) ?
N4 C2 C3 C8 168.64(15) yes
C8 C3 C4 C5 -0.1(3) ?
C2 C3 C4 C5 -179.51(17) ?
C3 C4 C5 C6 -0.7(3) ?
C4 C5 C6 C7 0.8(3) ?
C5 C6 C7 C8 -0.2(3) ?
C6 C7 C8 O1 179.49(18) ?
C6 C7 C8 C3 -0.6(3) ?
C4 C3 C8 O1 -179.37(17) ?
C2 C3 C8 O1 0.1(2) ?
C4 C3 C8 C7 0.7(3) ?
C2 C3 C8 C7 -179.83(16) ?

loop_
_cod_related_entry_id
_cod_related_entry_database
_cod_related_entry_code
1 ChemSpider 12952466
